data_1509111
loop_
_publ_author_name
'Massalski, T. B.'
'King, H. W.'

_publ_section_title
;
 The lattice spacing relationships in H.C.P. epsilon and eta phases in the
 systems Cu - Zn, Ag - Zn; Au - Zn and Ag - Cd
;
_journal_name_full 'Acta Metallurgica'
_journal_page_first 1171
_journal_page_last 1181
_journal_paper_doi 10.1016/0001-6160(62)90170-0
_journal_volume 10
_journal_year 1962
_chemical_formula_sum 'Ag0.4 Cd1.6'
_chemical_name_systematic 'Silver cadmium (0.4/1.6)'
_space_group_IT_number 194
_symmetry_space_group_name_Hall '-P 6c 2c'
_symmetry_space_group_name_H-M 'P 63/m m c'
_cell_angle_alpha 90
_cell_angle_beta 90
_cell_angle_gamma 120
_cell_formula_units_Z 1
_cell_length_a 3.0863
_cell_length_b 3.0863
_cell_length_c 4.8177
_cell_measurement_temperature 303.15
_cell_volume 39.742
_citation_journal_id_ASTM AMETAR
_diffrn_ambient_temperature 303.15
_exptl_crystal_thermal_history
;
 Sample alloy was heat-treated at 305 degrees Celsius for 31 days.
;
_cod_data_source_file silver0-1_77.cif
_cod_data_source_block Ag0.4Cd1.6
_cod_depositor_comments
;
 Adding the _exptl_crystal_thermal_history data item.

 Antanas Vaitkus,
 2017-02-05
;
_cod_original_cell_volume 39.74172
_cod_database_code 1509111

loop_
_symmetry_equiv_pos_as_xyz
x,y,z
x-y,x,z+1/2
-y,x-y,z
-x,-y,z+1/2
-x+y,-x,z
y,-x+y,z+1/2
-y,-x,-z+1/2
x-y,-y,-z
x,x-y,-z+1/2
y,x,-z
-x+y,y,-z+1/2
-x,-x+y,-z
-x,-y,-z
-x+y,-x,-z-1/2
y,-x+y,-z
x,y,-z-1/2
x-y,x,-z
-y,x-y,-z-1/2
y,x,z-1/2
-x+y,y,z
-x,-x+y,z-1/2
-y,-x,z
x-y,-y,z-1/2
x,x-y,z

loop_
_atom_site_label
_atom_site_type_symbol
_atom_site_fract_x
_atom_site_fract_y
_atom_site_fract_z
_atom_site_occupancy
Cd1 Cd 0.3333 0.6667 0.25 0.79
Ag1 Ag 0.3333 0.6667 0.25 0.21
